data_7058286
loop_
_publ_author_name
'Wang, Wen-Min'
'Li, Xian-Zhen'
'Zhang, Li'
'Chen, Jia-Li'
'Wang, Jun-Hua'
'Wu, Zhi-Lei'
'Cui, Jian-Zhong'

_publ_section_title
;
 A series of [2 \\times 2] square grid LnIII4 clusters: a large
 magnetocaloric effect and single-molecule-magnet behavior
;
_journal_issue 19
_journal_name_full 'New Journal of Chemistry'
_journal_page_first 7419
_journal_paper_doi 10.1039/C8NJ04454F
_journal_volume 43
_journal_year 2019
_chemical_formula_moiety 'C60 H56 Ho4 N12 O16, 4(C H4 O)'
_chemical_formula_sum 'C64 H72 Ho4 N12 O20'
_chemical_formula_weight 1989.05
_space_group_crystal_system monoclinic
_space_group_IT_number 15
_space_group_name_Hall '-C 2yc'
_space_group_name_H-M_alt 'C 1 2/c 1'
_symmetry_space_group_name_Hall '-C 2yc'
_symmetry_space_group_name_H-M 'C 1 2/c 1'
_atom_sites_solution_hydrogens mixed
_atom_sites_solution_primary iterative
_audit_creation_date 2019-02-24
_audit_creation_method
;
Olex2 1.2
(compiled 2018.05.29 svn.r3508 for OlexSys, GUI svn.r5506)
;
_audit_update_record
;
2019-04-08 deposited with the CCDC.    2019-04-09 downloaded from the CCDC.
;
_cell_angle_alpha 90
_cell_angle_beta 110.3464(11)
_cell_angle_gamma 90
_cell_formula_units_Z 4
_cell_length_a 28.1973(10)
_cell_length_b 8.4679(3)
_cell_length_c 30.3722(10)
_cell_measurement_reflns_used 9932
_cell_measurement_temperature 150(2)
_cell_measurement_theta_max 26.31
_cell_measurement_theta_min 2.44
_cell_volume 6799.6(4)
_computing_cell_refinement 'SAINT v8.37A (Bruker, 2015)'
_computing_data_reduction 'SAINT v8.37A (Bruker, 2015)'
_computing_molecular_graphics 'Olex2 (Dolomanov et al., 2009)'
_computing_publication_material 'Olex2 (Dolomanov et al., 2009)'
_computing_structure_refinement 'XL (Sheldrick, 2008)'
_computing_structure_solution
;
Superflip (Palatinus & Chapuis, 2007;Palatinus & van der Lee, 2008;
Palatinus et al., 2012)
;
_diffrn_ambient_temperature 149.99
_diffrn_measured_fraction_theta_full 0.999
_diffrn_measured_fraction_theta_max 0.999
_diffrn_measurement_device_type 'Bruker APEX-II CCD'
_diffrn_measurement_method '\f and \w scans'
_diffrn_radiation_type MoK\a
_diffrn_radiation_wavelength 0.71073
_diffrn_reflns_av_R_equivalents 0.0561
_diffrn_reflns_av_unetI/netI 0.0363
_diffrn_reflns_Laue_measured_fraction_full 0.999
_diffrn_reflns_Laue_measured_fraction_max 0.999
_diffrn_reflns_limit_h_max 33
_diffrn_reflns_limit_h_min -33
_diffrn_reflns_limit_k_max 10
_diffrn_reflns_limit_k_min -10
_diffrn_reflns_limit_l_max 36
_diffrn_reflns_limit_l_min -36
_diffrn_reflns_number 36555
_diffrn_reflns_point_group_measured_fraction_full 0.999
_diffrn_reflns_point_group_measured_fraction_max 0.999
_diffrn_reflns_theta_full 25.010
_diffrn_reflns_theta_max 25.010
_diffrn_reflns_theta_min 2.440
_diffrn_standards_number 0
_exptl_absorpt_coefficient_mu 4.687
_exptl_absorpt_correction_T_max 0.7454
_exptl_absorpt_correction_T_min 0.5766
_exptl_absorpt_correction_type multi-scan
_exptl_absorpt_process_details
;
SADABS-2016/2 (Bruker,2016/2) was used for absorption correction.
wR2(int) was 0.0835 before and 0.0595 after correction.
The Ratio of minimum to maximum transmission is 0.7735.
The \l/2 correction factor is Not present.
;
_exptl_crystal_colour colorless
_exptl_crystal_density_diffrn 1.943
_exptl_crystal_description block
_exptl_crystal_F_000 3872
_exptl_crystal_size_max 0.29
_exptl_crystal_size_mid 0.16
_exptl_crystal_size_min 0.11
_refine_diff_density_max 0.947
_refine_diff_density_min -1.143
_refine_diff_density_rms 0.155
_refine_ls_extinction_method none
_refine_ls_goodness_of_fit_ref 1.049
_refine_ls_hydrogen_treatment mixed
_refine_ls_matrix_type full
_refine_ls_number_parameters 464
_refine_ls_number_reflns 5985
_refine_ls_number_restraints 18
_refine_ls_restrained_S_all 1.059
_refine_ls_R_factor_all 0.0484
_refine_ls_R_factor_gt 0.0307
_refine_ls_shift/su_max 0.003
_refine_ls_shift/su_mean 0.000
_refine_ls_structure_factor_coef Fsqd
_refine_ls_weighting_details 'w=1/[\s^2^(Fo^2^)+(0.0338P)^2^+36.8485P] where P=(Fo^2^+2Fc^2^)/3'
_refine_ls_weighting_scheme calc
_refine_ls_wR_factor_gt 0.0663
_refine_ls_wR_factor_ref 0.0740
_reflns_Friedel_coverage 0.000
_reflns_number_gt 4849
_reflns_number_total 5985
_reflns_threshold_expression 'I > 2\s(I)'
_cod_data_source_file c8nj04454f2.cif
_cod_data_source_block 4
_cod_depositor_comments 'Adding full bibliography for 7058283--7058286.cif.'
_cod_database_code 7058286
_shelx_shelxl_version_number 2016/6
_shelx_space_group_comment
;
The symmetry employed for this shelxl refinement is uniquely defined
by the following loop, which should always be used as a source of
symmetry information in preference to the above space-group names.
They are only intended as comments.
;
_shelx_estimated_absorpt_t_max 0.627
_shelx_estimated_absorpt_t_min 0.343
_olex2_refinement_description
;
1. Fixed Uiso
 At 1.2 times of:
  All C(H) groups, All C(H,H) groups
 At 1.5 times of:
  All C(H,H,H) groups, All O(H) groups
2. Restrained distances
 O4-H4
 0.87 with sigma of 0.01
 H10A-O6_$1
 2 with sigma of 0.02
 H1-O1
 0.85 with sigma of 0.02
 H10A-H4
 2.2 with sigma of 0.02
 C15-H4
 1.896893 with sigma of 0.02
 Ho1-H4
 3.031973 with sigma of 0.02
3. Uiso/Uaniso restraints and constraints
Uanis(C32) \\sim Ueq, Uanis(O10) \\sim Ueq: with sigma of 0.01 and sigma for
terminal atoms of 0.02
4.a Secondary CH2 refined with riding coordinates:
 C15(H15A,H15B), C1(H1A,H1B)
4.b Aromatic/amide H refined with riding coordinates:
 C27(H27), C3(H3), C24(H24), C17(H17), C25(H25), C8(H8), C13(H13), C5(H5),
 C22(H22), C4(H4A), C10(H10), C11(H11), C18(H18), C12(H12), C19(H19), C26(H26)
4.c Idealised Me refined as rotating group:
 C31(H31A,H31B,H31C), C29(H29A,H29B,H29C), C32(H32A,H32B,H32C), C30(H30A,H30B,
 H30C)
4.d Idealised tetrahedral OH refined as rotating group:
 O9(H9), O10(H10A)
;
_olex2_submission_special_instructions 'No special instructions were received'

loop_
_space_group_symop_operation_xyz
'x, y, z'
'-x, y, -z+1/2'
'x+1/2, y+1/2, z'
'-x+1/2, y+1/2, -z+1/2'
'-x, -y, -z'
'x, -y, z-1/2'
'-x+1/2, -y+1/2, -z'
'x+1/2, -y+1/2, z-1/2'

loop_
_atom_site_label
_atom_site_type_symbol
_atom_site_fract_x
_atom_site_fract_y
_atom_site_fract_z
_atom_site_U_iso_or_equiv
_atom_site_adp_type
_atom_site_occupancy
_atom_site_site_symmetry_order
_atom_site_calc_flag
_atom_site_refinement_flags_posn
_atom_site_refinement_flags_adp
Ho1 Ho 0.58921(2) 0.24171(3) 0.32254(2) 0.01924(8) Uani 1 1 d D .
Ho2 Ho 0.54995(2) 0.20966(3) 0.18843(2) 0.02020(8) Uani 1 1 d . .
O6 O 0.53893(15) 0.2498(5) 0.11087(13) 0.0285(9) Uani 1 1 d D .
O8 O 0.51533(13) 0.3709(4) 0.31414(13) 0.0231(9) Uani 1 1 d . .
O1 O 0.37079(16) 0.0823(5) 0.30579(14) 0.0304(10) Uani 1 1 d D .
O7 O 0.56677(14) 0.0819(4) 0.25849(12) 0.0231(9) Uani 1 1 d . .
O3 O 0.67379(14) 0.2001(5) 0.33770(13) 0.0287(9) Uani 1 1 d . .
O5 O 0.59093(14) 0.3692(4) 0.25440(12) 0.0220(8) Uani 1 1 d . .
C21 C 0.6222(2) 0.4820(7) 0.2539(2) 0.0236(13) Uani 1 1 d . .
N2 N 0.58839(18) -0.0690(6) 0.39619(16) 0.0274(11) Uani 1 1 d . .
C20 C 0.6464(2) 0.5673(7) 0.2984(2) 0.0241(13) Uani 1 1 d . .
C27 C 0.5634(3) 0.1568(9) 0.0481(2) 0.0432(18) Uani 1 1 d . .
H27 H 0.533709 0.094103 0.036805 0.052 Uiso 1 1 calc R .
O2 O 0.52991(14) 0.0841(4) 0.34020(13) 0.0230(9) Uani 1 1 d . .
N1 N 0.45422(17) -0.0573(5) 0.35281(15) 0.0220(10) Uani 1 1 d . .
C3 C 0.4172(3) -0.2476(7) 0.3895(2) 0.0351(15) Uani 1 1 d . .
H3 H 0.387775 -0.287593 0.394184 0.042 Uiso 1 1 calc R .
N3 N 0.62304(17) 0.0297(5) 0.38595(16) 0.0240(11) Uani 1 1 d . .
O4 O 0.61378(15) 0.3640(5) 0.40060(13) 0.0298(9) Uani 1 1 d D .
H4 H 0.6084(12) 0.320(3) 0.4243(6) 0.045 Uiso 1 1 d DR .
O9 O 0.70379(17) 0.0954(7) 0.27118(16) 0.0542(14) Uani 1 1 d . .
H9 H 0.694757 0.127525 0.293216 0.081 Uiso 1 1 calc GR .
C28 C 0.5727(2) 0.2462(7) 0.0892(2) 0.0322(15) Uani 1 1 d . .
N5 N 0.63549(18) 0.5215(6) 0.21856(16) 0.0275(11) Uani 1 1 d . .
N6 N 0.61126(17) 0.4203(6) 0.17983(16) 0.0260(11) Uani 1 1 d . .
C23 C 0.6177(2) 0.3346(8) 0.1059(2) 0.0326(15) Uani 1 1 d . .
C15 C 0.6433(2) 0.5020(8) 0.4162(2) 0.0345(15) Uani 1 1 d D .
H15A H 0.673964 0.475810 0.443344 0.041 Uiso 1 1 calc R .
H15B H 0.623565 0.581107 0.426634 0.041 Uiso 1 1 calc R .
C24 C 0.6513(3) 0.3399(9) 0.0808(2) 0.0459(19) Uani 1 1 d . .
H24 H 0.680845 0.403650 0.091471 0.055 Uiso 1 1 calc R .
C17 C 0.6941(2) 0.6878(7) 0.3855(2) 0.0357(15) Uani 1 1 d . .
H17 H 0.711404 0.724929 0.416466 0.043 Uiso 1 1 calc R .
N4 N 0.63492(16) 0.5088(5) 0.33500(16) 0.0233(11) Uani 1 1 d . .
C25 C 0.6403(3) 0.2491(10) 0.0394(3) 0.056(2) Uani 1 1 d . .
H25 H 0.662841 0.250270 0.022335 0.067 Uiso 1 1 calc R .
C7 C 0.5422(2) -0.0296(6) 0.37065(19) 0.0220(12) Uani 1 1 d . .
C8 C 0.6675(2) 0.0242(7) 0.4173(2) 0.0272(13) Uani 1 1 d . .
H8 H 0.672147 -0.045352 0.442997 0.033 Uiso 1 1 calc R .
C14 C 0.7119(2) 0.2023(7) 0.3780(2) 0.0245(13) Uani 1 1 d . .
C6 C 0.5000(2) -0.1167(6) 0.37790(19) 0.0247(13) Uani 1 1 d . .
C13 C 0.7554(2) 0.2924(8) 0.3834(2) 0.0333(15) Uani 1 1 d . .
H13 H 0.757023 0.352962 0.357656 0.040 Uiso 1 1 calc R .
C9 C 0.7110(2) 0.1136(7) 0.4172(2) 0.0262(13) Uani 1 1 d . .
O10 O 0.5486(2) 0.3552(10) 0.44151(18) 0.098(3) Uani 1 1 d . U
H10A H 0.533296 0.275568 0.426802 0.147 Uiso 1 1 calc DGR .
C5 C 0.5064(2) -0.2437(7) 0.4081(2) 0.0319(15) Uani 1 1 d . .
H5 H 0.539251 -0.283129 0.425150 0.038 Uiso 1 1 calc R .
C22 C 0.6326(2) 0.4259(7) 0.1486(2) 0.0335(15) Uani 1 1 d . .
H22 H 0.660404 0.495872 0.154253 0.040 Uiso 1 1 calc R .
C4 C 0.4640(3) -0.3118(8) 0.4129(2) 0.0385(16) Uani 1 1 d . .
H4A H 0.467096 -0.402307 0.432210 0.046 Uiso 1 1 calc R .
C16 C 0.6582(2) 0.5692(7) 0.3776(2) 0.0270(13) Uani 1 1 d . .
C10 C 0.7536(2) 0.1149(8) 0.4585(2) 0.0343(15) Uani 1 1 d . .
H10 H 0.753398 0.051635 0.484280 0.041 Uiso 1 1 calc R .
C11 C 0.7955(2) 0.2044(8) 0.4630(2) 0.0409(17) Uani 1 1 d . .
H11 H 0.823666 0.204076 0.491506 0.049 Uiso 1 1 calc R .
C18 C 0.7043(2) 0.7511(7) 0.3482(2) 0.0399(17) Uani 1 1 d . .
H18 H 0.727731 0.835576 0.352871 0.048 Uiso 1 1 calc R .
C1 C 0.3635(2) -0.0512(8) 0.3307(2) 0.0356(16) Uani 1 1 d . .
H1A H 0.342649 -0.130422 0.308326 0.043 Uiso 1 1 calc R .
H1B H 0.345346 -0.019608 0.351941 0.043 Uiso 1 1 calc R .
C12 C 0.7962(2) 0.2954(8) 0.4254(2) 0.0391(16) Uani 1 1 d . .
H12 H 0.824616 0.360125 0.428260 0.047 Uiso 1 1 calc R .
C19 C 0.6803(2) 0.6905(7) 0.3040(2) 0.0350(15) Uani 1 1 d . .
H19 H 0.686895 0.732570 0.277694 0.042 Uiso 1 1 calc R .
C26 C 0.5969(3) 0.1583(10) 0.0238(2) 0.058(2) Uani 1 1 d . .
H26 H 0.589942 0.096457 -0.003780 0.070 Uiso 1 1 calc R .
C2 C 0.4139(2) -0.1228(7) 0.35899(19) 0.0275(14) Uani 1 1 d . .
C31 C 0.7366(3) 0.2084(14) 0.2622(3) 0.091(4) Uani 1 1 d . .
H31A H 0.730589 0.211729 0.228412 0.136 Uiso 1 1 calc GR .
H31B H 0.771827 0.178499 0.279166 0.136 Uiso 1 1 calc GR .
H31C H 0.730002 0.312732 0.272755 0.136 Uiso 1 1 calc GR .
C29 C 0.5680(3) -0.0834(7) 0.2625(2) 0.0420(18) Uani 1 1 d . .
H29A H 0.595276 -0.125247 0.252782 0.063 Uiso 1 1 calc GR .
H29B H 0.535584 -0.127183 0.242239 0.063 Uiso 1 1 calc GR .
H29C H 0.574041 -0.113109 0.295153 0.063 Uiso 1 1 calc GR .
C32 C 0.5611(4) 0.3312(17) 0.4854(3) 0.121(5) Uani 1 1 d . U
H32A H 0.571883 0.221162 0.492402 0.182 Uiso 1 1 calc GR .
H32B H 0.532079 0.352033 0.495190 0.182 Uiso 1 1 calc GR .
H32C H 0.589031 0.401727 0.502315 0.182 Uiso 1 1 calc GR .
C30 C 0.5114(2) 0.5362(7) 0.3127(2) 0.0371(16) Uani 1 1 d . .
H30A H 0.533559 0.580317 0.342601 0.056 Uiso 1 1 calc GR .
H30B H 0.476362 0.566933 0.307298 0.056 Uiso 1 1 calc GR .
H30C H 0.521685 0.576763 0.287110 0.056 Uiso 1 1 calc GR .
H1 H 0.344(2) 0.096(11) 0.283(2) 0.11(4) Uiso 1 1 d D .

loop_
_atom_site_aniso_label
_atom_site_aniso_U_11
_atom_site_aniso_U_22
_atom_site_aniso_U_33
_atom_site_aniso_U_23
_atom_site_aniso_U_13
_atom_site_aniso_U_12
Ho1 0.01724(14) 0.02489(15) 0.01491(13) 0.00098(10) 0.00473(10) -0.00130(10)
Ho2 0.01898(14) 0.02620(15) 0.01534(13) 0.00026(11) 0.00586(11) 0.00267(10)
O6 0.032(2) 0.036(2) 0.017(2) 0.0028(17) 0.0088(18) 0.0082(18)
O8 0.021(2) 0.020(2) 0.029(2) -0.0025(17) 0.0092(17) -0.0032(16)
O1 0.021(2) 0.038(3) 0.028(2) 0.003(2) 0.004(2) -0.0112(19)
O7 0.027(2) 0.023(2) 0.0169(19) 0.0009(16) 0.0039(17) 0.0031(16)
O3 0.024(2) 0.038(2) 0.022(2) 0.0053(18) 0.0059(18) 0.0043(18)
O5 0.024(2) 0.027(2) 0.0152(19) -0.0013(16) 0.0066(16) -0.0062(17)
C21 0.017(3) 0.027(3) 0.027(3) 0.007(3) 0.009(3) 0.000(2)
N2 0.028(3) 0.029(3) 0.025(3) 0.005(2) 0.008(2) -0.006(2)
C20 0.018(3) 0.025(3) 0.029(3) 0.000(3) 0.008(3) 0.002(2)
C27 0.057(5) 0.053(4) 0.017(3) 0.001(3) 0.009(3) 0.017(4)
O2 0.023(2) 0.023(2) 0.024(2) 0.0084(17) 0.0081(17) -0.0033(16)
N1 0.029(3) 0.022(3) 0.017(2) 0.000(2) 0.010(2) -0.006(2)
C3 0.043(4) 0.034(4) 0.037(4) -0.004(3) 0.025(3) -0.012(3)
N3 0.022(3) 0.028(3) 0.021(3) 0.004(2) 0.006(2) 0.002(2)
O4 0.038(3) 0.032(2) 0.019(2) -0.0034(18) 0.0097(19) -0.0097(19)
O9 0.029(3) 0.101(4) 0.032(3) -0.015(3) 0.009(2) 0.004(3)
C28 0.043(4) 0.038(4) 0.018(3) 0.011(3) 0.014(3) 0.019(3)
N5 0.026(3) 0.032(3) 0.025(3) -0.001(2) 0.010(2) -0.005(2)
N6 0.026(3) 0.033(3) 0.025(3) 0.004(2) 0.015(2) 0.001(2)
C23 0.034(4) 0.044(4) 0.025(3) 0.012(3) 0.018(3) 0.013(3)
C15 0.035(4) 0.043(4) 0.022(3) -0.010(3) 0.006(3) -0.011(3)
C24 0.053(5) 0.067(5) 0.026(4) 0.007(3) 0.025(3) 0.020(4)
C17 0.032(4) 0.036(4) 0.032(4) -0.009(3) 0.002(3) -0.007(3)
N4 0.016(2) 0.028(3) 0.024(3) -0.002(2) 0.004(2) 0.0010(19)
C25 0.057(5) 0.091(6) 0.033(4) 0.010(4) 0.031(4) 0.034(5)
C7 0.025(3) 0.022(3) 0.018(3) -0.002(2) 0.007(3) -0.002(2)
C8 0.031(4) 0.025(3) 0.024(3) 0.002(3) 0.007(3) 0.004(3)
C14 0.021(3) 0.025(3) 0.027(3) -0.005(3) 0.006(3) 0.005(2)
C6 0.033(3) 0.023(3) 0.019(3) -0.002(2) 0.010(3) -0.004(3)
C13 0.028(3) 0.042(4) 0.032(3) -0.002(3) 0.012(3) 0.001(3)
C9 0.019(3) 0.028(3) 0.025(3) -0.004(3) 0.000(3) 0.003(2)
O10 0.059(4) 0.206(8) 0.034(3) -0.043(4) 0.022(3) -0.061(4)
C5 0.038(4) 0.031(3) 0.028(3) 0.005(3) 0.013(3) -0.004(3)
C22 0.032(4) 0.040(4) 0.034(4) 0.008(3) 0.017(3) 0.002(3)
C4 0.049(4) 0.029(4) 0.039(4) 0.006(3) 0.018(3) -0.007(3)
C16 0.022(3) 0.029(3) 0.028(3) -0.004(3) 0.007(3) 0.002(2)
C10 0.030(4) 0.040(4) 0.029(3) -0.004(3) 0.005(3) -0.003(3)
C11 0.024(3) 0.064(5) 0.030(4) -0.009(3) 0.004(3) -0.003(3)
C18 0.031(4) 0.033(4) 0.048(4) -0.006(3) 0.005(3) -0.017(3)
C1 0.029(4) 0.043(4) 0.035(4) 0.005(3) 0.010(3) -0.015(3)
C12 0.021(3) 0.052(4) 0.039(4) -0.013(3) 0.004(3) -0.007(3)
C19 0.032(4) 0.037(4) 0.036(4) 0.003(3) 0.011(3) -0.008(3)
C26 0.075(6) 0.080(6) 0.022(4) 0.006(4) 0.020(4) 0.042(5)
C2 0.038(4) 0.027(3) 0.017(3) -0.008(3) 0.009(3) -0.011(3)
C31 0.039(5) 0.191(12) 0.047(5) -0.023(6) 0.021(4) -0.027(6)
C29 0.071(5) 0.023(3) 0.031(4) 0.004(3) 0.016(4) 0.001(3)
C32 0.059(6) 0.250(13) 0.054(6) 0.031(7) 0.018(5) -0.049(8)
C30 0.036(4) 0.019(3) 0.060(5) 0.000(3) 0.022(4) 0.000(3)

loop_
_atom_type_symbol
_atom_type_description
_atom_type_scat_dispersion_real
_atom_type_scat_dispersion_imag
_atom_type_scat_source
C C 0.0033 0.0016 'International Tables Vol C Tables 4.2.6.8 and 6.1.1.4'
H H 0.0000 0.0000 'International Tables Vol C Tables 4.2.6.8 and 6.1.1.4'
Ho Ho -0.2175 4.6783 'International Tables Vol C Tables 4.2.6.8 and 6.1.1.4'
N N 0.0061 0.0033 'International Tables Vol C Tables 4.2.6.8 and 6.1.1.4'
O O 0.0106 0.0060 'International Tables Vol C Tables 4.2.6.8 and 6.1.1.4'

loop_
_geom_angle_atom_site_label_1
_geom_angle_atom_site_label_2
_geom_angle_atom_site_label_3
_geom_angle
_geom_angle_site_symmetry_1
_geom_angle_site_symmetry_3
O8 Ho1 Ho2 32.70(9) . 2_655
O8 Ho1 O3 159.89(13) . .
O8 Ho1 O5 88.79(13) . .
O8 Ho1 O2 66.61(13) . .
O8 Ho1 N3 120.37(14) . .
O8 Ho1 O4 81.16(13) . .
O8 Ho1 N4 89.21(13) . .
O7 Ho1 Ho2 84.92(9) . 2_655
O7 Ho1 O8 102.57(13) . .
O7 Ho1 O3 92.34(13) . .
O7 Ho1 O5 66.69(13) . .
O7 Ho1 O2 81.27(13) . .
O7 Ho1 N3 98.42(14) . .
O7 Ho1 O4 168.26(13) . .
O7 Ho1 N4 128.86(14) . .
O3 Ho1 Ho2 165.65(10) . 2_655
O3 Ho1 O5 84.78(13) . .
O3 Ho1 O2 129.92(13) . .
O3 Ho1 N3 69.63(14) . .
O3 Ho1 O4 86.93(14) . .
O3 Ho1 N4 70.85(14) . .
O5 Ho1 Ho2 106.87(9) . 2_655
O5 Ho1 N3 150.20(14) . .
O5 Ho1 O4 124.83(13) . .
O5 Ho1 N4 63.99(13) . .
O2 Ho1 Ho2 35.75(9) . 2_655
O2 Ho1 O5 134.29(12) . .
O2 Ho1 N3 62.47(13) . .
O2 Ho1 O4 90.20(13) . .
O2 Ho1 N4 146.15(14) . .
N3 Ho1 Ho2 96.79(10) . 2_655
N3 Ho1 N4 118.05(14) . .
O4 Ho1 Ho2 92.89(9) . 2_655
O4 Ho1 N3 70.33(14) . .
O4 Ho1 N4 61.79(13) . .
N4 Ho1 Ho2 121.48(10) . 2_655
O6 Ho2 O1 86.15(14) . 2_655
O6 Ho2 O5 129.75(13) . .
O6 Ho2 O2 85.26(14) . 2_655
O6 Ho2 N1 70.26(14) . 2_655
O6 Ho2 N6 69.32(15) . .
O8 Ho2 O6 93.26(13) 2_655 .
O8 Ho2 O1 169.23(14) 2_655 2_655
O8 Ho2 O7 102.69(13) 2_655 .
O8 Ho2 O5 80.59(13) 2_655 .
O8 Ho2 O2 66.48(13) 2_655 2_655
O8 Ho2 N1 127.84(14) 2_655 2_655
O8 Ho2 N6 98.38(14) 2_655 .
O1 Ho2 N1 61.96(15) 2_655 2_655
O1 Ho2 N6 71.34(15) 2_655 .
O7 Ho2 O6 159.64(13) . .
O7 Ho2 O1 80.50(13) . 2_655
O7 Ho2 O5 66.32(13) . .
O7 Ho2 O2 89.56(13) . 2_655
O7 Ho2 N1 89.83(13) . 2_655
O7 Ho2 N6 119.74(14) . .
O5 Ho2 O1 91.51(13) . 2_655
O5 Ho2 O2 133.79(12) . 2_655
O5 Ho2 N1 147.62(13) . 2_655
O5 Ho2 N6 62.54(13) . .
O2 Ho2 O1 124.11(14) 2_655 2_655
O2 Ho2 N1 63.17(13) 2_655 2_655
O2 Ho2 N6 150.00(14) 2_655 .
N6 Ho2 N1 118.81(14) . 2_655
C28 O6 Ho2 129.7(4) . .
Ho2 O8 Ho1 114.34(15) 2_655 .
C30 O8 Ho1 122.6(3) . .
C30 O8 Ho2 123.0(3) . 2_655
C1 O1 Ho2 128.0(4) . 2_655
Ho1 O7 Ho2 114.93(16) . .
C29 O7 Ho1 121.9(3) . .
C29 O7 Ho2 122.9(3) . .
C14 O3 Ho1 129.7(3) . .
Ho1 O5 Ho2 109.32(14) . .
C21 O5 Ho1 124.6(3) . .
C21 O5 Ho2 122.9(3) . .
O5 C21 C20 116.5(5) . .
N5 C21 O5 126.1(5) . .
N5 C21 C20 117.2(5) . .
C7 N2 N3 110.2(4) . .
N4 C20 C21 114.0(5) . .
N4 C20 C19 121.8(5) . .
C19 C20 C21 124.1(5) . .
C26 C27 C28 121.1(7) . .
Ho1 O2 Ho2 108.90(14) . 2_655
C7 O2 Ho1 123.5(3) . .
C7 O2 Ho2 125.4(3) . 2_655
C6 N1 Ho2 118.5(3) . 2_655
C2 N1 Ho2 122.5(4) . 2_655
C2 N1 C6 117.4(5) . .
C4 C3 C2 118.4(6) . .
N2 N3 Ho1 118.6(3) . .
C8 N3 Ho1 126.5(4) . .
C8 N3 N2 113.0(5) . .
C15 O4 Ho1 127.4(3) . .
O6 C28 C27 120.4(6) . .
O6 C28 C23 121.4(5) . .
C27 C28 C23 118.2(6) . .
C21 N5 N6 109.6(4) . .
N5 N6 Ho2 118.8(3) . .
C22 N6 Ho2 127.3(4) . .
C22 N6 N5 111.9(5) . .
C28 C23 C22 123.5(5) . .
C24 C23 C28 121.0(6) . .
C24 C23 C22 115.5(6) . .
O4 C15 C16 110.2(5) . .
C23 C24 C25 118.9(7) . .
C18 C17 C16 119.4(6) . .
C20 N4 Ho1 116.9(4) . .
C16 N4 Ho1 122.3(4) . .
C16 N4 C20 118.6(5) . .
C26 C25 C24 120.1(7) . .
N2 C7 C6 118.2(5) . .
O2 C7 N2 125.2(5) . .
O2 C7 C6 116.6(5) . .
N3 C8 C9 126.2(5) . .
O3 C14 C13 120.9(5) . .
O3 C14 C9 121.8(5) . .
C13 C14 C9 117.3(5) . .
N1 C6 C7 113.0(5) . .
N1 C6 C5 123.0(5) . .
C5 C6 C7 124.0(5) . .
C12 C13 C14 121.9(6) . .
C14 C9 C8 122.9(5) . .
C10 C9 C8 117.7(5) . .
C10 C9 C14 119.3(5) . .
C4 C5 C6 118.4(6) . .
N6 C22 C23 125.4(6) . .
C3 C4 C5 119.5(6) . .
C17 C16 C15 122.0(5) . .
N4 C16 C15 116.1(5) . .
N4 C16 C17 122.0(6) . .
C11 C10 C9 122.2(6) . .
C10 C11 C12 119.0(6) . .
C17 C18 C19 119.1(6) . .
O1 C1 C2 110.1(5) . .
C11 C12 C13 120.2(6) . .
C18 C19 C20 119.0(6) . .
C27 C26 C25 120.6(7) . .
N1 C2 C3 123.2(6) . .
N1 C2 C1 115.6(5) . .
C3 C2 C1 121.2(5) . .

loop_
_geom_bond_atom_site_label_1
_geom_bond_atom_site_label_2
_geom_bond_distance
_geom_bond_site_symmetry_2
Ho1 Ho2 3.8306(4) 2_655
Ho1 O8 2.287(4) .
Ho1 O7 2.271(4) .
Ho1 O3 2.293(4) .
Ho1 O5 2.350(3) .
Ho1 O2 2.343(3) .
Ho1 N3 2.562(4) .
Ho1 O4 2.456(4) .
Ho1 N4 2.566(5) .
Ho2 O6 2.292(4) .
Ho2 O8 2.271(3) 2_655
Ho2 O1 2.432(4) 2_655
Ho2 O7 2.285(3) .
Ho2 O5 2.359(3) .
Ho2 O2 2.365(4) 2_655
Ho2 N1 2.567(4) 2_655
Ho2 N6 2.560(5) .
O6 C28 1.333(7) .
O8 C30 1.404(7) .
O1 C1 1.415(7) .
O7 C29 1.405(7) .
O3 C14 1.318(7) .
O5 C21 1.303(6) .
C21 C20 1.475(8) .
C21 N5 1.297(7) .
N2 N3 1.400(6) .
N2 C7 1.307(7) .
C20 N4 1.354(7) .
C20 C19 1.386(8) .
C27 C28 1.405(8) .
C27 C26 1.385(10) .
O2 C7 1.296(6) .
N1 C6 1.347(7) .
N1 C2 1.336(7) .
C3 C4 1.375(9) .
C3 C2 1.387(8) .
N3 C8 1.284(7) .
O4 C15 1.417(7) .
O9 C31 1.422(10) .
C28 C23 1.407(9) .
N5 N6 1.423(6) .
N6 C22 1.287(7) .
C23 C24 1.407(8) .
C23 C22 1.443(9) .
C15 C16 1.490(8) .
C24 C25 1.412(10) .
C17 C16 1.386(8) .
C17 C18 1.371(9) .
N4 C16 1.333(7) .
C25 C26 1.383(12) .
C7 C6 1.480(8) .
C8 C9 1.444(8) .
C14 C13 1.406(8) .
C14 C9 1.415(8) .
C6 C5 1.384(8) .
C13 C12 1.387(9) .
C9 C10 1.404(8) .
O10 C32 1.270(10) .
C5 C4 1.381(9) .
C10 C11 1.369(9) .
C11 C12 1.384(10) .
C18 C19 1.376(9) .
C1 C2 1.508(8) .

loop_
_geom_torsion_atom_site_label_1
_geom_torsion_atom_site_label_2
_geom_torsion_atom_site_label_3
_geom_torsion_atom_site_label_4
_geom_torsion
_geom_torsion_site_symmetry_1
Ho1 O3 C14 C13 -129.1(5) .
Ho1 O3 C14 C9 51.5(7) .
Ho1 O5 C21 C20 -19.9(6) .
Ho1 O5 C21 N5 157.1(4) .
Ho1 O2 C7 N2 1.9(7) .
Ho1 O2 C7 C6 179.5(3) .
Ho1 N3 C8 C9 -15.1(8) .
Ho1 O4 C15 C16 0.5(7) .
Ho1 N4 C16 C15 -18.5(7) .
Ho1 N4 C16 C17 161.6(4) .
Ho2 O6 C28 C27 130.0(5) .
Ho2 O6 C28 C23 -51.8(7) .
Ho2 O1 C1 C2 -7.1(7) 2_655
Ho2 O5 C21 C20 -177.6(3) .
Ho2 O5 C21 N5 -0.7(8) .
Ho2 O2 C7 N2 -159.6(4) 2_655
Ho2 O2 C7 C6 18.0(6) 2_655
Ho2 N1 C6 C7 -10.5(6) 2_655
Ho2 N1 C6 C5 168.0(4) 2_655
Ho2 N1 C2 C3 -165.6(4) 2_655
Ho2 N1 C2 C1 13.8(6) 2_655
Ho2 N6 C22 C23 14.9(9) .
O6 C28 C23 C24 -175.0(5) .
O6 C28 C23 C22 4.4(9) .
O1 C1 C2 N1 -4.8(7) .
O1 C1 C2 C3 174.6(5) .
O3 C14 C13 C12 -179.4(6) .
O3 C14 C9 C8 -4.7(8) .
O3 C14 C9 C10 177.2(5) .
O5 C21 C20 N4 4.0(7) .
O5 C21 C20 C19 -179.7(5) .
O5 C21 N5 N6 -1.0(8) .
C21 C20 N4 Ho1 11.0(6) .
C21 C20 N4 C16 174.5(5) .
C21 C20 C19 C18 -173.6(6) .
C21 N5 N6 Ho2 2.1(6) .
C21 N5 N6 C22 -163.1(5) .
N2 N3 C8 C9 -179.0(5) .
N2 C7 C6 N1 174.5(5) .
N2 C7 C6 C5 -4.0(8) .
C20 C21 N5 N6 175.9(4) .
C20 N4 C16 C15 178.9(5) .
C20 N4 C16 C17 -0.9(8) .
C27 C28 C23 C24 3.3(9) .
C27 C28 C23 C22 -177.3(6) .
O2 C7 C6 N1 -3.3(7) .
O2 C7 C6 C5 178.2(5) .
N1 C6 C5 C4 -0.4(9) .
N3 N2 C7 O2 0.0(8) .
N3 N2 C7 C6 -177.6(4) .
N3 C8 C9 C14 -10.1(9) .
N3 C8 C9 C10 168.0(6) .
O4 C15 C16 C17 -168.8(5) .
O4 C15 C16 N4 11.4(8) .
C28 C27 C26 C25 -0.3(11) .
C28 C23 C24 C25 -2.9(10) .
C28 C23 C22 N6 10.7(10) .
N5 C21 C20 N4 -173.2(5) .
N5 C21 C20 C19 3.1(8) .
N5 N6 C22 C23 178.5(5) .
C23 C24 C25 C26 0.8(11) .
C24 C23 C22 N6 -169.9(6) .
C24 C25 C26 C27 0.7(11) .
C17 C18 C19 C20 0.0(10) .
N4 C20 C19 C18 2.4(9) .
C7 N2 N3 Ho1 -1.6(6) .
C7 N2 N3 C8 163.7(5) .
C7 C6 C5 C4 177.9(5) .
C8 C9 C10 C11 -175.6(6) .
C14 C13 C12 C11 2.0(10) .
C14 C9 C10 C11 2.6(9) .
C6 N1 C2 C3 -0.2(8) .
C6 N1 C2 C1 179.2(5) .
C6 C5 C4 C3 -3.1(9) .
C13 C14 C9 C8 175.9(5) .
C13 C14 C9 C10 -2.2(8) .
C9 C14 C13 C12 -0.1(9) .
C9 C10 C11 C12 -0.7(10) .
C22 C23 C24 C25 177.7(6) .
C4 C3 C2 N1 -3.2(9) .
C4 C3 C2 C1 177.4(6) .
C16 C17 C18 C19 -2.8(10) .
C10 C11 C12 C13 -1.6(10) .
C18 C17 C16 C15 -176.5(6) .
C18 C17 C16 N4 3.3(9) .
C19 C20 N4 Ho1 -165.5(4) .
C19 C20 N4 C16 -2.0(8) .
C26 C27 C28 O6 176.6(6) .
C26 C27 C28 C23 -1.7(9) .
C2 N1 C6 C7 -176.5(4) .
C2 N1 C6 C5 2.0(8) .
C2 C3 C4 C5 4.8(9) .
